data_1543796
loop_
_publ_author_name
'Barthel, Andr\'e'
'Kaden, Felix'
'J\"ager, Anne'
'Metz, Peter'

_publ_section_title
;
 Enantioselective Synthesis of Guaianolides in the Osmitopsin Family by
 Domino Metathesis.
;
_journal_issue 13
_journal_name_full 'Organic letters'
_journal_page_first 3298
_journal_page_last 3301
_journal_paper_doi 10.1021/acs.orglett.6b01619
_journal_volume 18
_journal_year 2016
_chemical_absolute_configuration syn
_chemical_compound_source synthesis
_chemical_formula_moiety 'C12 H18 O2'
_chemical_formula_sum 'C12 H18 O2'
_chemical_formula_weight 194.26
_space_group_IT_number 19
_symmetry_cell_setting orthorhombic
_symmetry_Int_Tables_number 19
_symmetry_space_group_name_Hall 'P 2ac 2ab'
_symmetry_space_group_name_H-M 'P 21 21 21'
_atom_sites_solution_hydrogens geom
_atom_sites_solution_primary direct
_atom_sites_solution_secondary difmap
_audit_creation_method SHELXL-97
_cell_angle_alpha 90.00
_cell_angle_beta 90.00
_cell_angle_gamma 90.00
_cell_formula_units_Z 4
_cell_length_a 6.431(1)
_cell_length_b 8.943(1)
_cell_length_c 18.239(2)
_cell_measurement_reflns_used 137
_cell_measurement_temperature 198(2)
_cell_measurement_theta_max 20.306
_cell_measurement_theta_min 4.055
_cell_volume 1049.0(2)
_computing_cell_refinement 'Dirax/lsq (Duisenberg, 1992)'
_computing_data_collection 'Collect (Nonius BV, 1999)'
_computing_data_reduction 'EvalCCD (Duisenberg et al., 2003)'
_computing_molecular_graphics 'ORTEP-3 for Windows (Farrugia, 1997)'
_computing_publication_material 'WinGX (Farrugia 1999), enCIFer (Allen et al. 2004)'
_computing_structure_refinement 'SHELXL-97 (Sheldrick, 1997), WinGX (Farrugia 1999), PLATON (Spek 2005)'
_computing_structure_solution 'SIR2004 (Burla et al., 2005)'
_diffrn_ambient_temperature 198(2)
_diffrn_detector_area_resol_mean 9
_diffrn_measured_fraction_theta_full 0.997
_diffrn_measured_fraction_theta_max 0.997
_diffrn_measurement_device_type KappaCCD
_diffrn_measurement_method \f
_diffrn_radiation_monochromator graphite
_diffrn_radiation_probe x-ray
_diffrn_radiation_type MoK\a
_diffrn_radiation_wavelength 0.71073
_diffrn_reflns_av_R_equivalents 0.0297
_diffrn_reflns_av_sigmaI/netI 0.0245
_diffrn_reflns_limit_h_max 8
_diffrn_reflns_limit_h_min -8
_diffrn_reflns_limit_k_max 12
_diffrn_reflns_limit_k_min -12
_diffrn_reflns_limit_l_max 24
_diffrn_reflns_limit_l_min -24
_diffrn_reflns_number 19332
_diffrn_reflns_theta_full 29.00
_diffrn_reflns_theta_max 29.00
_diffrn_reflns_theta_min 3.36
_diffrn_source 'fine-focus sealed tube'
_exptl_absorpt_coefficient_mu 0.082
_exptl_absorpt_correction_T_max 0.9919
_exptl_absorpt_correction_T_min 0.9815
_exptl_absorpt_correction_type multi-scan
_exptl_absorpt_process_details 'SADABS version 2.10 (Sheldrick,Bruker AXS Inc.,2002)'
_exptl_crystal_colour colourless
_exptl_crystal_density_diffrn 1.230
_exptl_crystal_density_method 'not measured'
_exptl_crystal_description block
_exptl_crystal_F_000 424
_exptl_crystal_size_max 0.23
_exptl_crystal_size_mid 0.17
_exptl_crystal_size_min 0.10
_refine_diff_density_max 0.226
_refine_diff_density_min -0.157
_refine_diff_density_rms 0.034
_refine_ls_abs_structure_details 'Flack H D (1983), Acta Cryst. A39, 876-881'
_refine_ls_abs_structure_Flack -0.5(12)
_refine_ls_extinction_method none
_refine_ls_goodness_of_fit_ref 1.029
_refine_ls_hydrogen_treatment constr
_refine_ls_matrix_type full
_refine_ls_number_parameters 129
_refine_ls_number_reflns 2778
_refine_ls_number_restraints 0
_refine_ls_restrained_S_all 1.029
_refine_ls_R_factor_all 0.0534
_refine_ls_R_factor_gt 0.0394
_refine_ls_shift/su_max 0.000
_refine_ls_shift/su_mean 0.000
_refine_ls_structure_factor_coef Fsqd
_refine_ls_weighting_details 'calc w=1/[\s^2^(Fo^2^)+(0.0539P)^2^+0.1400P] where P=(Fo^2^+2Fc^2^)/3'
_refine_ls_weighting_scheme calc
_refine_ls_wR_factor_gt 0.0909
_refine_ls_wR_factor_ref 0.0981
_reflns_number_gt 2329
_reflns_number_total 2778
_reflns_threshold_expression >2sigma(I)
_cod_data_source_file ol6b01619_si_001.cif
_cod_data_source_block an270
_cod_database_code 1543796

loop_
_symmetry_equiv_pos_as_xyz
'x, y, z'
'-x+1/2, -y, z+1/2'
'x+1/2, -y+1/2, -z'
'-x, y+1/2, -z+1/2'

loop_
_atom_site_label
_atom_site_type_symbol
_atom_site_fract_x
_atom_site_fract_y
_atom_site_fract_z
_atom_site_U_iso_or_equiv
_atom_site_adp_type
_atom_site_occupancy
_atom_site_symmetry_multiplicity
_atom_site_calc_flag
_atom_site_refinement_flags
C1 C 0.2459(3) 0.31800(16) 0.86714(9) 0.0407(4) Uani 1 1 d .
H1A H 0.1371 0.3713 0.8953 0.049 Uiso 1 1 calc R
H1B H 0.3752 0.3780 0.8686 0.049 Uiso 1 1 calc R
C2 C 0.1757(2) 0.29426(17) 0.78764(9) 0.0379(4) Uani 1 1 d .
H2A H 0.0222 0.2892 0.7844 0.045 Uiso 1 1 calc R
H2B H 0.2259 0.3763 0.7558 0.045 Uiso 1 1 calc R
C3 C 0.2723(2) 0.14757(16) 0.76587(7) 0.0279(3) Uani 1 1 d .
C4 C 0.33317(19) 0.06702(14) 0.83307(7) 0.0235(3) Uani 1 1 d .
C5 C 0.3676(2) -0.09647(15) 0.83340(7) 0.0274(3) Uani 1 1 d .
H5 H 0.4057 -0.1378 0.7843 0.033 Uiso 1 1 calc R
C6 C 0.2814(2) -0.20877(16) 0.88358(8) 0.0346(3) Uani 1 1 d .
H6 H 0.2728 -0.3109 0.8615 0.041 Uiso 1 1 calc R
C7 C 0.1314(3) -0.18532(19) 0.94528(8) 0.0409(4) Uani 1 1 d .
H7A H 0.1466 -0.2698 0.9799 0.049 Uiso 1 1 calc R
H7B H -0.0112 -0.1903 0.9250 0.049 Uiso 1 1 calc R
C8 C 0.1507(3) -0.04112(19) 0.98856(7) 0.0391(4) Uani 1 1 d .
H8A H 0.2945 -0.0344 1.0076 0.047 Uiso 1 1 calc R
H8B H 0.0566 -0.0476 1.0314 0.047 Uiso 1 1 calc R
C9 C 0.1021(2) 0.10421(18) 0.94742(8) 0.0338(3) Uani 1 1 d .
H9 H 0.0822 0.1818 0.9863 0.041 Uiso 1 1 calc R
C10 C 0.2843(2) 0.16050(16) 0.90020(7) 0.0282(3) Uani 1 1 d .
H10 H 0.4115 0.1651 0.9316 0.034 Uiso 1 1 calc R
C11 C 0.2188(3) 0.07967(19) 0.69319(7) 0.0391(4) Uani 1 1 d .
H11A H 0.2631 0.1470 0.6538 0.059 Uiso 1 1 calc R
H11B H 0.0681 0.0643 0.6902 0.059 Uiso 1 1 calc R
H11C H 0.2900 -0.0166 0.6880 0.059 Uiso 1 1 calc R
C12 C -0.1044(2) 0.0964(2) 0.90649(9) 0.0459(4) Uani 1 1 d .
H12A H -0.1467 0.1973 0.8918 0.069 Uiso 1 1 calc R
H12B H -0.2107 0.0531 0.9386 0.069 Uiso 1 1 calc R
H12C H -0.0884 0.0337 0.8628 0.069 Uiso 1 1 calc R
O13 O 0.48986(14) 0.14237(11) 0.78711(5) 0.0317(2) Uani 1 1 d .
O14 O 0.49165(16) -0.15676(12) 0.89298(6) 0.0367(2) Uani 1 1 d .

loop_
_atom_site_aniso_label
_atom_site_aniso_U_11
_atom_site_aniso_U_22
_atom_site_aniso_U_33
_atom_site_aniso_U_23
_atom_site_aniso_U_13
_atom_site_aniso_U_12
C1 0.0446(8) 0.0237(7) 0.0539(9) -0.0065(6) 0.0021(7) 0.0026(6)
C2 0.0374(8) 0.0284(7) 0.0479(8) 0.0086(6) 0.0010(7) 0.0066(6)
C3 0.0254(6) 0.0282(6) 0.0300(6) 0.0064(5) 0.0006(5) -0.0011(6)
C4 0.0204(6) 0.0245(6) 0.0257(6) 0.0021(5) 0.0023(5) -0.0005(4)
C5 0.0320(7) 0.0258(6) 0.0246(6) 0.0000(5) 0.0017(6) 0.0046(5)
C6 0.0425(8) 0.0252(6) 0.0360(7) 0.0044(6) -0.0020(6) -0.0006(6)
C7 0.0459(9) 0.0417(9) 0.0352(8) 0.0121(7) 0.0038(7) -0.0085(7)
C8 0.0413(9) 0.0532(10) 0.0228(6) 0.0040(7) 0.0046(6) -0.0021(8)
C9 0.0317(7) 0.0427(8) 0.0271(6) -0.0095(6) 0.0046(6) 0.0038(6)
C10 0.0273(6) 0.0275(6) 0.0299(6) -0.0055(6) -0.0023(5) -0.0005(5)
C11 0.0454(9) 0.0444(9) 0.0273(7) 0.0080(6) 0.0003(6) -0.0059(7)
C12 0.0247(7) 0.0623(11) 0.0508(9) 0.0058(9) 0.0055(7) 0.0045(7)
O13 0.0238(5) 0.0355(5) 0.0358(5) 0.0080(4) 0.0044(4) -0.0032(4)
O14 0.0353(5) 0.0347(5) 0.0402(5) 0.0090(5) -0.0028(5) 0.0079(5)

loop_
_atom_type_symbol
_atom_type_description
_atom_type_scat_dispersion_real
_atom_type_scat_dispersion_imag
_atom_type_scat_source
C C 0.0033 0.0016 'International Tables Vol C Tables 4.2.6.8 and 6.1.1.4'
H H 0.0000 0.0000 'International Tables Vol C Tables 4.2.6.8 and 6.1.1.4'
O O 0.0106 0.0060 'International Tables Vol C Tables 4.2.6.8 and 6.1.1.4'

loop_
_geom_angle_atom_site_label_1
_geom_angle_atom_site_label_2
_geom_angle_atom_site_label_3
_geom_angle
C2 C1 C10 106.77(12)
C2 C1 H1A 110.4
C10 C1 H1A 110.4
C2 C1 H1B 110.4
C10 C1 H1B 110.4
H1A C1 H1B 108.6
C3 C2 C1 104.39(12)
C3 C2 H2A 110.9
C1 C2 H2A 110.9
C3 C2 H2B 110.9
C1 C2 H2B 110.9
H2A C2 H2B 108.9
O13 C3 C4 60.46(8)
O13 C3 C11 116.39(12)
C4 C3 C11 126.76(12)
O13 C3 C2 110.81(12)
C4 C3 C2 108.43(12)
C11 C3 C2 119.46(13)
O13 C4 C3 59.03(8)
O13 C4 C5 110.61(11)
C3 C4 C5 121.74(12)
O13 C4 C10 110.43(10)
C3 C4 C10 110.30(11)
C5 C4 C10 124.98(12)
O14 C5 C6 59.11(9)
O14 C5 C4 116.89(12)
C6 C5 C4 128.51(12)
O14 C5 H5 113.5
C6 C5 H5 113.5
C4 C5 H5 113.5
O14 C6 C5 59.91(9)
O14 C6 C7 118.05(13)
C5 C6 C7 128.05(13)
O14 C6 H6 113.3
C5 C6 H6 113.3
C7 C6 H6 113.3
C6 C7 C8 117.22(13)
C6 C7 H7A 108.0
C8 C7 H7A 108.0
C6 C7 H7B 108.0
C8 C7 H7B 108.0
H7A C7 H7B 107.2
C7 C8 C9 116.70(12)
C7 C8 H8A 108.1
C9 C8 H8A 108.1
C7 C8 H8B 108.1
C9 C8 H8B 108.1
H8A C8 H8B 107.3
C12 C9 C8 112.22(13)
C12 C9 C10 113.82(12)
C8 C9 C10 113.35(12)
C12 C9 H9 105.5
C8 C9 H9 105.5
C10 C9 H9 105.5
C4 C10 C9 115.45(11)
C4 C10 C1 102.69(11)
C9 C10 C1 113.18(12)
C4 C10 H10 108.4
C9 C10 H10 108.4
C1 C10 H10 108.4
C3 C11 H11A 109.5
C3 C11 H11B 109.5
H11A C11 H11B 109.5
C3 C11 H11C 109.5
H11A C11 H11C 109.5
H11B C11 H11C 109.5
C9 C12 H12A 109.5
C9 C12 H12B 109.5
H12A C12 H12B 109.5
C9 C12 H12C 109.5
H12A C12 H12C 109.5
H12B C12 H12C 109.5
C3 O13 C4 60.51(8)
C6 O14 C5 60.98(9)

loop_
_geom_bond_atom_site_label_1
_geom_bond_atom_site_label_2
_geom_bond_distance
C1 C2 1.534(2)
C1 C10 1.552(2)
C1 H1A 0.9900
C1 H1B 0.9900
C2 C3 1.505(2)
C2 H2A 0.9900
C2 H2B 0.9900
C3 O13 1.4525(16)
C3 C4 1.4746(17)
C3 C11 1.498(2)
C4 O13 1.4739(15)
C4 C5 1.4787(19)
C4 C10 1.5156(18)
C5 O14 1.4521(17)
C5 C6 1.467(2)
C5 H5 1.0000
C6 O14 1.4400(18)
C6 C7 1.497(2)
C6 H6 1.0000
C7 C8 1.517(2)
C7 H7A 0.9900
C7 H7B 0.9900
C8 C9 1.533(2)
C8 H8A 0.9900
C8 H8B 0.9900
C9 C12 1.525(2)
C9 C10 1.5385(19)
C9 H9 1.0000
C10 H10 1.0000
C11 H11A 0.9800
C11 H11B 0.9800
C11 H11C 0.9800
C12 H12A 0.9800
C12 H12B 0.9800
C12 H12C 0.9800

loop_
_geom_torsion_atom_site_label_1
_geom_torsion_atom_site_label_2
_geom_torsion_atom_site_label_3
_geom_torsion_atom_site_label_4
_geom_torsion
C10 C1 C2 C3 -27.05(16)
C1 C2 C3 O13 -46.80(15)
C1 C2 C3 C4 17.78(15)
C1 C2 C3 C11 173.67(13)
C11 C3 C4 O13 102.37(15)
C2 C3 C4 O13 -103.98(12)
O13 C3 C4 C5 -96.41(13)
C11 C3 C4 C5 6.0(2)
C2 C3 C4 C5 159.62(12)
O13 C3 C4 C10 102.25(11)
C11 C3 C4 C10 -155.38(14)
C2 C3 C4 C10 -1.73(15)
O13 C4 C5 O14 94.15(14)
C3 C4 C5 O14 159.71(11)
C10 C4 C5 O14 -41.77(18)
O13 C4 C5 C6 164.75(12)
C3 C4 C5 C6 -129.70(15)
C10 C4 C5 C6 28.8(2)
C4 C5 C6 O14 -101.38(16)
O14 C5 C6 C7 103.70(17)
C4 C5 C6 C7 2.3(3)
O14 C6 C7 C8 36.78(19)
C5 C6 C7 C8 -35.5(2)
C6 C7 C8 C9 65.98(19)
C7 C8 C9 C12 49.69(18)
C7 C8 C9 C10 -80.97(17)
O13 C4 C10 C9 172.28(11)
C3 C4 C10 C9 108.88(13)
C5 C4 C10 C9 -51.73(18)
O13 C4 C10 C1 48.64(13)
C3 C4 C10 C1 -14.77(14)
C5 C4 C10 C1 -175.37(13)
C12 C9 C10 C4 -59.95(17)
C8 C9 C10 C4 69.90(15)
C12 C9 C10 C1 57.98(16)
C8 C9 C10 C1 -172.16(12)
C2 C1 C10 C4 25.58(15)
C2 C1 C10 C9 -99.56(14)
C11 C3 O13 C4 -119.13(13)
C2 C3 O13 C4 99.99(12)
C5 C4 O13 C3 115.45(13)
C10 C4 O13 C3 -102.01(12)
C7 C6 O14 C5 -119.89(15)
C4 C5 O14 C6 120.68(14)
